data_4515706
loop_
_publ_author_name
'Su, Xiang'
'Chen, Bifeng'
'Wang, Shaohong'
'Chen, Hui'
'Chen, Chao'

_publ_section_title
;
 Atom- and Step-Efficient Construction of Five-Membered Carbocycles with
 Alkenes and Alkynes Catalyzed by AgSbF6
;
_journal_issue 9
_journal_name_full 'ACS Catalysis'
_journal_page_first 7760
_journal_paper_doi 10.1021/acscatal.8b02448
_journal_volume 8
_journal_year 2018
_chemical_formula_moiety 'C21 H18 Br2'
_chemical_formula_sum 'C21 H18 Br2'
_chemical_formula_weight 430.17
_space_group_crystal_system monoclinic
_space_group_IT_number 14
_space_group_name_Hall '-P 2ybc'
_space_group_name_H-M_alt 'P 1 21/c 1'
_atom_sites_solution_hydrogens geom
_atom_sites_solution_primary direct
_audit_creation_date 2016-11-17
_audit_creation_method
;
Olex2 1.2
(compiled 2016.08.25 svn.r3337 for OlexSys, GUI svn.r5227)
;
_cell_angle_alpha 90
_cell_angle_beta 93.746(5)
_cell_angle_gamma 90
_cell_formula_units_Z 4
_cell_length_a 7.258(3)
_cell_length_b 18.732(7)
_cell_length_c 12.399(5)
_cell_measurement_reflns_used 5471
_cell_measurement_temperature 173
_cell_measurement_theta_max 27.5
_cell_measurement_theta_min 1.6
_cell_volume 1682.1(12)
_computing_cell_refinement
;
CrystalClear-SM Expert 2.0 r4 (Rigaku, 2009)
;
_computing_data_collection
;
CrystalClear-SM Expert 2.0 r4 (Rigaku, 2009)
;
_computing_data_reduction
;
CrystalClear-SM Expert 2.0 r4 (Rigaku, 2009)
;
_computing_molecular_graphics 'Olex2 (Dolomanov et al., 2009)'
_computing_publication_material 'Olex2 (Dolomanov et al., 2009)'
_computing_structure_refinement 'XL (Sheldrick, 2008)'
_computing_structure_solution 'SIR2004 (Burla et al., 2007)'
_diffrn_ambient_temperature 173
_diffrn_detector CCD
_diffrn_detector_area_resol_mean 28.5714
_diffrn_measured_fraction_theta_full 0.997
_diffrn_measured_fraction_theta_max 0.995
_diffrn_measurement_details
;
scan:
	Number of images: 358
	           Slice: -110.0000 - 69.0000
	     Image width: 0.5000
	        Exp time: 10.0000
	   Rotation axis: Omega
	           Omega: 0.0000
	             Chi: 45.0000
	             Phi: 180.0000
	             XTD: 44.8605
	          2theta: -19.7171
scan:
	Number of images: 360
	           Slice: -110.0000 - 70.0000
	     Image width: 0.5000
	        Exp time: 10.0000
	   Rotation axis: Omega
	           Omega: 0.0000
	             Chi: 45.0000
	             Phi: 0.0000
	             XTD: 44.8605
	          2theta: -19.7171
scan:
	Number of images: 316
	           Slice: -110.0000 - 48.0000
	     Image width: 0.5000
	        Exp time: 10.0000
	   Rotation axis: Omega
	           Omega: 0.0000
	             Chi: 45.0000
	             Phi: 270.0000
	             XTD: 44.8605
	          2theta: -19.7171
;
_diffrn_measurement_device
;
AFC10: Fixed Chi 2 circle
;
_diffrn_measurement_device_type 'Rigaku Saturn724+ (2x2 bin mode)'
_diffrn_measurement_method 'profile data from \w-scans'
_diffrn_measurement_specimen_support Fiber
_diffrn_orient_matrix_type d*Trek
_diffrn_orient_matrix_UB_11 -0.013271
_diffrn_orient_matrix_UB_12 0.033561
_diffrn_orient_matrix_UB_13 0.133272
_diffrn_orient_matrix_UB_21 -0.006778
_diffrn_orient_matrix_UB_22 -0.051506
_diffrn_orient_matrix_UB_23 0.012295
_diffrn_orient_matrix_UB_31 0.079117
_diffrn_orient_matrix_UB_32 -0.006815
_diffrn_orient_matrix_UB_33 0.015066
_diffrn_radiation_monochromator Confocal
_diffrn_radiation_type MoK\a
_diffrn_radiation_wavelength 0.71073
_diffrn_reflns_av_R_equivalents 0.0449
_diffrn_reflns_av_unetI/netI 0.0281
_diffrn_reflns_Laue_measured_fraction_full 0.997
_diffrn_reflns_Laue_measured_fraction_max 0.995
_diffrn_reflns_limit_h_max 9
_diffrn_reflns_limit_h_min -9
_diffrn_reflns_limit_k_max 24
_diffrn_reflns_limit_k_min -24
_diffrn_reflns_limit_l_max 16
_diffrn_reflns_limit_l_min -15
_diffrn_reflns_number 18420
_diffrn_reflns_point_group_measured_fraction_full 0.997
_diffrn_reflns_point_group_measured_fraction_max 0.995
_diffrn_reflns_theta_full 26.000
_diffrn_reflns_theta_max 27.497
_diffrn_reflns_theta_min 1.973
_diffrn_source 'Sealed Tube'
_diffrn_source_current 24.0
_diffrn_source_power 1.2
_diffrn_source_voltage 50.0
_exptl_absorpt_coefficient_mu 4.816
_exptl_absorpt_correction_T_max 1.000
_exptl_absorpt_correction_T_min 0.809
_exptl_absorpt_correction_type multi-scan
_exptl_crystal_colour yellow
_exptl_crystal_colour_primary yellow
_exptl_crystal_density_diffrn 1.699
_exptl_crystal_density_method "'not measured'"
_exptl_crystal_description block
_exptl_crystal_F_000 856
_exptl_crystal_size_max 0.218
_exptl_crystal_size_mid 0.209
_exptl_crystal_size_min 0.151
_refine_diff_density_max 1.080
_refine_diff_density_min -0.863
_refine_diff_density_rms 0.116
_refine_ls_extinction_method none
_refine_ls_goodness_of_fit_ref 1.156
_refine_ls_hydrogen_treatment constr
_refine_ls_matrix_type full
_refine_ls_number_parameters 209
_refine_ls_number_reflns 3840
_refine_ls_number_restraints 0
_refine_ls_restrained_S_all 1.156
_refine_ls_R_factor_all 0.0415
_refine_ls_R_factor_gt 0.0389
_refine_ls_shift/su_max 0.001
_refine_ls_shift/su_mean 0.000
_refine_ls_structure_factor_coef Fsqd
_refine_ls_weighting_details 'w=1/[\s^2^(Fo^2^)+(0.0511P)^2^+2.3668P] where P=(Fo^2^+2Fc^2^)/3'
_refine_ls_weighting_scheme calc
_refine_ls_wR_factor_gt 0.1022
_refine_ls_wR_factor_ref 0.1118
_reflns_Friedel_coverage 0.000
_reflns_number_gt 3679
_reflns_number_total 3840
_reflns_threshold_expression 'I > 2\s(I)'
_cod_data_source_file cs8b02448_si_002.cif
_cod_data_source_block a
_cod_depositor_comments
;
The following automatic conversions were performed:

data item '_exptl_absorpt_correction_type' value 'Multi-scan' was
changed to 'multi-scan' in accordance with the
/home/data/users/saulius/crontab/automatic-downloads/current/ACS/lib/dictionaries/cif_core.dic
dictionary named 'cif_core.dic' version 2.4.2 last updated on
2011-04-26.

Automatic conversion script
Id: cif_fix_values 6909 2019-04-08 15:41:33Z antanas 
;
_cod_original_cell_volume 1682.1(11)
_cod_database_code 4515706
_shelx_space_group_comment
;
The symmetry employed for this shelxl refinement is uniquely defined
by the following loop, which should always be used as a source of
symmetry information in preference to the above space-group names.
They are only intended as comments.
;
_olex2_refinement_description
;
1. Fixed Uiso
 At 1.2 times of:
  All C(H) groups, All C(H,H) groups
 At 1.5 times of:
  All C(H,H,H) groups
2.a Ternary CH refined with riding coordinates:
 C14(H14)
2.b Secondary CH2 refined with riding coordinates:
 C17(H17A,H17B), C20(H20A,H20B), C16(H16A,H16B), C15(H15A,H15B)
2.c Aromatic/amide H refined with riding coordinates:
 C6(H6), C3(H3), C10(H10), C12(H12), C2(H2), C9(H9)
2.d Idealised Me refined as rotating group:
 C21(H21A,H21B,H21C)
;
_shelx_shelxl_version_number 2014/7
_olex2_submission_special_instructions 'No special instructions were received'

loop_
_space_group_symop_operation_xyz
'x, y, z'
'-x, y+1/2, -z+1/2'
'-x, -y, -z'
'x, -y-1/2, z-1/2'

loop_
_atom_site_label
_atom_site_type_symbol
_atom_site_fract_x
_atom_site_fract_y
_atom_site_fract_z
_atom_site_U_iso_or_equiv
_atom_site_adp_type
_atom_site_occupancy
_atom_site_site_symmetry_order
_atom_site_calc_flag
_atom_site_refinement_flags_posn
Br2 Br 0.23232(5) 0.37608(2) 0.79673(3) 0.03833(12) Uani 1 1 d .
Br1 Br 0.42885(5) 0.74755(2) 0.56849(3) 0.04049(13) Uani 1 1 d .
C8 C 0.1703(4) 0.41940(16) 0.4228(2) 0.0270(6) Uani 1 1 d .
C1 C 0.3581(4) 0.66953(16) 0.4755(3) 0.0287(6) Uani 1 1 d .
C11 C 0.2089(4) 0.39429(17) 0.6449(2) 0.0292(6) Uani 1 1 d .
C6 C 0.3220(4) 0.60395(16) 0.5199(2) 0.0269(6) Uani 1 1 d .
H6 H 0.3339 0.5980 0.5945 0.032 Uiso 1 1 calc R
C3 C 0.2888(5) 0.62639(17) 0.2979(3) 0.0325(7) Uani 1 1 d .
H3 H 0.2775 0.6337 0.2236 0.039 Uiso 1 1 calc R
C7 C 0.2274(4) 0.47560(15) 0.4953(2) 0.0236(5) Uani 1 1 d .
C10 C 0.1543(5) 0.33821(17) 0.5751(3) 0.0343(7) Uani 1 1 d .
H10 H 0.1304 0.2931 0.6022 0.041 Uiso 1 1 calc R
C12 C 0.2453(4) 0.46109(16) 0.6076(2) 0.0256(6) Uani 1 1 d .
H12 H 0.2819 0.4971 0.6560 0.031 Uiso 1 1 calc R
C4 C 0.2482(4) 0.55828(16) 0.3395(2) 0.0275(6) Uani 1 1 d .
C14 C 0.1670(5) 0.5020(2) 0.1479(3) 0.0394(8) Uani 1 1 d .
H14 H 0.1220 0.5478 0.1186 0.047 Uiso 1 1 calc R
C5 C 0.2671(4) 0.54591(15) 0.4529(2) 0.0245(5) Uani 1 1 d .
C13 C 0.1857(4) 0.50118(17) 0.2703(3) 0.0300(6) Uani 1 1 d .
C18 C 0.0971(5) 0.38554(18) 0.2115(3) 0.0334(7) Uani 1 1 d .
C17 C 0.2778(5) 0.3540(2) 0.1718(3) 0.0393(8) Uani 1 1 d .
H17A H 0.3266 0.3190 0.2238 0.047 Uiso 1 1 calc R
H17B H 0.2505 0.3296 0.1036 0.047 Uiso 1 1 calc R
C2 C 0.3442(4) 0.68178(17) 0.3642(3) 0.0321(6) Uani 1 1 d .
H2 H 0.3718 0.7262 0.3360 0.038 Uiso 1 1 calc R
C9 C 0.1370(4) 0.35110(17) 0.4665(3) 0.0322(6) Uani 1 1 d .
H9 H 0.1023 0.3139 0.4198 0.039 Uiso 1 1 calc R
C21 C -0.0484(5) 0.3283(2) 0.2222(3) 0.0423(8) Uani 1 1 d .
H21A H -0.0933 0.3127 0.1516 0.063 Uiso 1 1 calc GR
H21B H -0.1489 0.3475 0.2597 0.063 Uiso 1 1 calc GR
H21C H 0.0048 0.2886 0.2620 0.063 Uiso 1 1 calc GR
C19 C 0.1474(4) 0.43470(16) 0.3085(2) 0.0290(6) Uani 1 1 d .
C20 C 0.0280(5) 0.4418(2) 0.1273(3) 0.0400(8) Uani 1 1 d .
H20A H 0.0308 0.4235 0.0542 0.048 Uiso 1 1 calc R
H20B H -0.0963 0.4574 0.1396 0.048 Uiso 1 1 calc R
C16 C 0.4249(5) 0.4113(2) 0.1567(3) 0.0503(10) Uani 1 1 d .
H16A H 0.4832 0.4234 0.2270 0.060 Uiso 1 1 calc R
H16B H 0.5191 0.3915 0.1135 0.060 Uiso 1 1 calc R
C15 C 0.3510(6) 0.4791(2) 0.1030(3) 0.0499(10) Uani 1 1 d .
H15A H 0.3325 0.4714 0.0257 0.060 Uiso 1 1 calc R
H15B H 0.4409 0.5170 0.1150 0.060 Uiso 1 1 calc R

loop_
_atom_site_aniso_label
_atom_site_aniso_U_11
_atom_site_aniso_U_22
_atom_site_aniso_U_33
_atom_site_aniso_U_23
_atom_site_aniso_U_13
_atom_site_aniso_U_12
Br2 0.0443(2) 0.0392(2) 0.03121(19) 0.00993(13) 0.00029(14) 0.00194(13)
Br1 0.0544(2) 0.02696(18) 0.0408(2) -0.00786(12) 0.00866(16) -0.00578(13)
C8 0.0237(13) 0.0275(14) 0.0301(15) -0.0044(11) 0.0025(11) 0.0022(11)
C1 0.0271(14) 0.0264(14) 0.0329(15) -0.0016(12) 0.0037(12) 0.0005(11)
C11 0.0293(14) 0.0311(15) 0.0271(15) 0.0048(12) 0.0010(11) 0.0048(11)
C6 0.0260(13) 0.0296(14) 0.0250(14) -0.0012(11) 0.0018(11) 0.0005(11)
C3 0.0351(16) 0.0350(17) 0.0275(15) 0.0065(12) 0.0031(12) -0.0035(13)
C7 0.0188(12) 0.0260(13) 0.0259(13) -0.0021(11) 0.0009(10) 0.0015(10)
C10 0.0348(16) 0.0233(14) 0.0449(19) 0.0036(13) 0.0033(14) 0.0022(12)
C12 0.0228(13) 0.0275(14) 0.0263(14) -0.0003(11) -0.0005(11) 0.0018(10)
C4 0.0274(14) 0.0293(14) 0.0257(14) 0.0003(11) 0.0009(11) 0.0003(11)
C14 0.051(2) 0.0418(18) 0.0249(15) 0.0000(13) -0.0033(14) -0.0058(15)
C5 0.0199(12) 0.0286(14) 0.0252(13) 0.0007(11) 0.0021(10) 0.0000(10)
C13 0.0308(14) 0.0330(15) 0.0262(14) -0.0014(12) 0.0025(11) -0.0008(12)
C18 0.0348(16) 0.0346(16) 0.0307(16) -0.0075(13) 0.0017(13) -0.0021(13)
C17 0.0388(18) 0.0420(18) 0.0374(18) -0.0121(15) 0.0043(14) 0.0030(14)
C2 0.0310(15) 0.0290(15) 0.0364(16) 0.0057(12) 0.0036(12) -0.0008(12)
C9 0.0343(16) 0.0250(14) 0.0370(16) -0.0037(12) 0.0005(13) 0.0023(12)
C21 0.0448(19) 0.0398(18) 0.0421(19) -0.0125(15) 0.0024(15) -0.0062(15)
C19 0.0301(14) 0.0300(15) 0.0271(15) -0.0044(12) 0.0027(12) -0.0002(12)
C20 0.0446(19) 0.0426(19) 0.0312(16) -0.0081(14) -0.0087(14) 0.0007(15)
C16 0.0373(18) 0.071(3) 0.044(2) -0.025(2) 0.0094(16) -0.0041(18)
C15 0.060(2) 0.060(2) 0.0300(17) -0.0077(17) 0.0098(17) -0.016(2)

loop_
_atom_type_symbol
_atom_type_description
_atom_type_scat_dispersion_real
_atom_type_scat_dispersion_imag
_atom_type_scat_source
C C 0.0033 0.0016 'International Tables Vol C Tables 4.2.6.8 and 6.1.1.4'
H H 0.0000 0.0000 'International Tables Vol C Tables 4.2.6.8 and 6.1.1.4'
Br Br -0.2901 2.4595 'International Tables Vol C Tables 4.2.6.8 and 6.1.1.4'

loop_
_geom_angle_atom_site_label_1
_geom_angle_atom_site_label_2
_geom_angle_atom_site_label_3
_geom_angle
C7 C8 C19 118.8(3)
C9 C8 C7 118.4(3)
C9 C8 C19 122.9(3)
C6 C1 Br1 119.4(2)
C6 C1 C2 122.5(3)
C2 C1 Br1 118.0(2)
C10 C11 Br2 118.6(2)
C12 C11 Br2 119.4(2)
C12 C11 C10 122.1(3)
C1 C6 H6 119.8
C1 C6 C5 120.4(3)
C5 C6 H6 119.8
C4 C3 H3 119.1
C2 C3 H3 119.1
C2 C3 C4 121.7(3)
C8 C7 C5 119.7(3)
C12 C7 C8 118.8(3)
C12 C7 C5 121.5(3)
C11 C10 H10 120.6
C9 C10 C11 118.7(3)
C9 C10 H10 120.6
C11 C12 C7 120.1(3)
C11 C12 H12 120.0
C7 C12 H12 120.0
C3 C4 C5 119.9(3)
C3 C4 C13 121.5(3)
C5 C4 C13 118.6(3)
C13 C14 H14 112.7
C13 C14 C20 100.1(3)
C13 C14 C15 109.7(3)
C20 C14 H14 112.7
C20 C14 C15 108.3(3)
C15 C14 H14 112.7
C6 C5 C7 122.7(3)
C6 C5 C4 117.5(3)
C4 C5 C7 119.8(3)
C4 C13 C14 126.8(3)
C19 C13 C4 122.6(3)
C19 C13 C14 110.4(3)
C21 C18 C17 111.6(3)
C21 C18 C19 119.0(3)
C21 C18 C20 110.1(3)
C19 C18 C17 108.3(3)
C19 C18 C20 99.8(3)
C20 C18 C17 106.9(3)
C18 C17 H17A 109.1
C18 C17 H17B 109.1
H17A C17 H17B 107.8
C16 C17 C18 112.5(3)
C16 C17 H17A 109.1
C16 C17 H17B 109.1
C1 C2 H2 121.0
C3 C2 C1 118.0(3)
C3 C2 H2 121.0
C8 C9 H9 119.0
C10 C9 C8 122.0(3)
C10 C9 H9 119.0
C18 C21 H21A 109.5
C18 C21 H21B 109.5
C18 C21 H21C 109.5
H21A C21 H21B 109.5
H21A C21 H21C 109.5
H21B C21 H21C 109.5
C8 C19 C18 130.8(3)
C13 C19 C8 120.5(3)
C13 C19 C18 108.5(3)
C14 C20 C18 102.1(3)
C14 C20 H20A 111.4
C14 C20 H20B 111.4
C18 C20 H20A 111.4
C18 C20 H20B 111.4
H20A C20 H20B 109.2
C17 C16 H16A 108.7
C17 C16 H16B 108.7
H16A C16 H16B 107.6
C15 C16 C17 114.3(3)
C15 C16 H16A 108.7
C15 C16 H16B 108.7
C14 C15 H15A 109.4
C14 C15 H15B 109.4
C16 C15 C14 111.3(3)
C16 C15 H15A 109.4
C16 C15 H15B 109.4
H15A C15 H15B 108.0

loop_
_geom_bond_atom_site_label_1
_geom_bond_atom_site_label_2
_geom_bond_distance
Br2 C11 1.910(3)
Br1 C1 1.911(3)
C8 C7 1.428(4)
C8 C9 1.416(4)
C8 C19 1.445(4)
C1 C6 1.378(4)
C1 C2 1.396(5)
C11 C10 1.401(5)
C11 C12 1.366(4)
C6 H6 0.9300
C6 C5 1.410(4)
C3 H3 0.9300
C3 C4 1.414(4)
C3 C2 1.367(5)
C7 C12 1.416(4)
C7 C5 1.454(4)
C10 H10 0.9300
C10 C9 1.366(5)
C12 H12 0.9300
C4 C5 1.423(4)
C4 C13 1.426(4)
C14 H14 0.9800
C14 C13 1.515(4)
C14 C20 1.522(5)
C14 C15 1.541(6)
C13 C19 1.367(4)
C18 C17 1.548(5)
C18 C21 1.517(5)
C18 C19 1.540(4)
C18 C20 1.544(5)
C17 H17A 0.9700
C17 H17B 0.9700
C17 C16 1.534(6)
C2 H2 0.9300
C9 H9 0.9300
C21 H21A 0.9600
C21 H21B 0.9600
C21 H21C 0.9600
C20 H20A 0.9700
C20 H20B 0.9700
C16 H16A 0.9700
C16 H16B 0.9700
C16 C15 1.515(7)
C15 H15A 0.9700
C15 H15B 0.9700

loop_
_geom_torsion_atom_site_label_1
_geom_torsion_atom_site_label_2
_geom_torsion_atom_site_label_3
_geom_torsion_atom_site_label_4
_geom_torsion
Br2 C11 C10 C9 179.8(2)
Br2 C11 C12 C7 -179.6(2)
Br1 C1 C6 C5 179.1(2)
Br1 C1 C2 C3 -178.3(2)
C8 C7 C12 C11 0.2(4)
C8 C7 C5 C6 179.3(3)
C8 C7 C5 C4 0.2(4)
C1 C6 C5 C7 180.0(3)
C1 C6 C5 C4 -1.0(4)
C11 C10 C9 C8 -0.8(5)
C6 C1 C2 C3 1.4(5)
C3 C4 C5 C6 1.7(4)
C3 C4 C5 C7 -179.3(3)
C3 C4 C13 C14 4.6(5)
C3 C4 C13 C19 179.3(3)
C7 C8 C9 C10 1.3(5)
C7 C8 C19 C13 2.2(4)
C7 C8 C19 C18 176.8(3)
C10 C11 C12 C7 0.4(5)
C12 C11 C10 C9 -0.1(5)
C12 C7 C5 C6 -1.2(4)
C12 C7 C5 C4 179.7(3)
C4 C3 C2 C1 -0.6(5)
C4 C13 C19 C8 -0.4(5)
C4 C13 C19 C18 -176.1(3)
C14 C13 C19 C8 175.1(3)
C14 C13 C19 C18 -0.6(4)
C5 C7 C12 C11 -179.3(3)
C5 C4 C13 C14 -176.2(3)
C5 C4 C13 C19 -1.5(5)
C13 C4 C5 C6 -177.5(3)
C13 C4 C5 C7 1.6(4)
C13 C14 C20 C18 -41.2(3)
C13 C14 C15 C16 48.9(4)
C18 C17 C16 C15 -42.6(4)
C17 C18 C19 C8 -88.8(4)
C17 C18 C19 C13 86.3(3)
C17 C18 C20 C14 -71.9(3)
C17 C16 C15 C14 42.5(4)
C2 C1 C6 C5 -0.5(5)
C2 C3 C4 C5 -0.9(5)
C2 C3 C4 C13 178.3(3)
C9 C8 C7 C12 -1.0(4)
C9 C8 C7 C5 178.5(3)
C9 C8 C19 C13 -178.4(3)
C9 C8 C19 C18 -3.8(5)
C21 C18 C17 C16 178.0(3)
C21 C18 C19 C8 40.0(5)
C21 C18 C19 C13 -144.9(3)
C21 C18 C20 C14 166.8(3)
C19 C8 C7 C12 178.4(3)
C19 C8 C7 C5 -2.1(4)
C19 C8 C9 C10 -178.1(3)
C19 C18 C17 C16 -49.1(4)
C19 C18 C20 C14 40.8(3)
C20 C14 C13 C4 -158.1(3)
C20 C14 C13 C19 26.7(4)
C20 C14 C15 C16 -59.5(4)
C20 C18 C17 C16 57.6(4)
C20 C18 C19 C8 159.7(3)
C20 C18 C19 C13 -25.2(3)
C15 C14 C13 C4 88.1(4)
C15 C14 C13 C19 -87.1(4)
C15 C14 C20 C18 73.6(3)
